data_2216650
loop_
_publ_author_name
'Li, Hai-lin'
'Zeng, Hai-su'
'Kang, Si-shun'
'Wang, Hai-bo'

_publ_section_title
;
 4-Methoxybenzamide oxime
;
_journal_coeditor_code LW2044
_journal_issue 12
_journal_name_full 'Acta Crystallographica Section E'
_journal_page_first o4763
_journal_page_last o4763
_journal_paper_doi 10.1107/S1600536807059429
_journal_volume 63
_journal_year 2007
_chemical_formula_iupac 'C8 H10 N2 O2'
_chemical_formula_moiety 'C8 H10 N2 O2'
_chemical_formula_sum 'C8 H10 N2 O2'
_chemical_formula_weight 166.18
_chemical_melting_point 390
_chemical_name_systematic
;
4-Methoxybenzamide oxime
;
_space_group_IT_number 14
_symmetry_cell_setting monoclinic
_symmetry_space_group_name_Hall '-P 2ybc'
_symmetry_space_group_name_H-M 'P 1 21/c 1'
_atom_sites_solution_hydrogens geom
_atom_sites_solution_primary direct
_atom_sites_solution_secondary difmap
_cell_angle_alpha 90.00
_cell_angle_beta 98.32(3)
_cell_angle_gamma 90.00
_cell_formula_units_Z 4
_cell_length_a 14.924(3)
_cell_length_b 5.0820(10)
_cell_length_c 10.784(2)
_cell_measurement_reflns_used 25
_cell_measurement_temperature 293(2)
_cell_measurement_theta_max 13
_cell_measurement_theta_min 9
_cell_volume 809.3(3)
_computing_cell_refinement 'CAD-4 Software( Enraf--Nonius,1989)'
_computing_data_collection 'CAD-4 Software (Enraf--Nonius,1989)'
_computing_data_reduction 'XCAD4 (Harms & Wocadlo,1995)'
_computing_molecular_graphics 'SHELXTL (Siemens,1996)'
_computing_publication_material 'PLATON (Spek, 2003)'
_computing_structure_refinement 'SHELXL97 (Sheldrick, 1997)'
_computing_structure_solution 'SHELXS97 (Sheldrick, 1997)'
_diffrn_ambient_temperature 293(2)
_diffrn_measured_fraction_theta_full 0.997
_diffrn_measured_fraction_theta_max 0.997
_diffrn_measurement_device_type 'Enraf--Nonius CAD-4'
_diffrn_measurement_method \w/2\q
_diffrn_radiation_monochromator graphite
_diffrn_radiation_source 'fine-focus sealed tube'
_diffrn_radiation_type MoK\a
_diffrn_radiation_wavelength 0.71073
_diffrn_reflns_av_R_equivalents 0.0000
_diffrn_reflns_av_sigmaI/netI 0.0218
_diffrn_reflns_limit_h_max 18
_diffrn_reflns_limit_h_min -18
_diffrn_reflns_limit_k_max 6
_diffrn_reflns_limit_k_min 0
_diffrn_reflns_limit_l_max 13
_diffrn_reflns_limit_l_min 0
_diffrn_reflns_number 1581
_diffrn_reflns_theta_full 25.97
_diffrn_reflns_theta_max 25.97
_diffrn_reflns_theta_min 1.38
_diffrn_standards_decay_% 0
_diffrn_standards_interval_count 200
_diffrn_standards_interval_time 2h
_diffrn_standards_number 3
_exptl_absorpt_coefficient_mu 0.100
_exptl_absorpt_correction_T_max 0.9803
_exptl_absorpt_correction_T_min 0.9611
_exptl_absorpt_correction_type psi-scan
_exptl_absorpt_process_details '(North <i>et al.</i>,  1968)'
_exptl_crystal_colour colorless
_exptl_crystal_density_diffrn 1.364
_exptl_crystal_density_method 'not measured'
_exptl_crystal_description Block
_exptl_crystal_F_000 352
_exptl_crystal_size_max 0.40
_exptl_crystal_size_mid 0.30
_exptl_crystal_size_min 0.20
_refine_diff_density_max 0.290
_refine_diff_density_min -0.307
_refine_ls_extinction_method none
_refine_ls_goodness_of_fit_ref 1.048
_refine_ls_hydrogen_treatment constr
_refine_ls_matrix_type full
_refine_ls_number_parameters 109
_refine_ls_number_reflns 1581
_refine_ls_number_restraints 0
_refine_ls_restrained_S_all 1.048
_refine_ls_R_factor_all 0.1042
_refine_ls_R_factor_gt 0.0737
_refine_ls_shift/su_max 0.000
_refine_ls_shift/su_mean 0.000
_refine_ls_structure_factor_coef Fsqd
_refine_ls_weighting_details 'calc w=1/[\s^2^(Fo^2^)+(0.0600P)^2^+1.8500P] where P=(Fo^2^+2Fc^2^)/3'
_refine_ls_weighting_scheme calc
_refine_ls_wR_factor_gt 0.1628
_refine_ls_wR_factor_ref 0.1998
_reflns_number_gt 1139
_reflns_number_total 1581
_reflns_threshold_expression >2sigma(I)
_cod_data_source_file lw2044.cif
_cod_data_source_block I
_cod_depositor_comments
;
The following automatic conversions were performed:
'_symmetry_cell_setting' value 'Monoclinic' changed to 'monoclinic'
according to '/home/saulius/struct/CIF-dictionaries/cif_core.dic'
dictionary named 'cif_core.dic' version 2.4.1 from 2010-06-29.

Automatic conversion script
Id: cif_fix_enum 1527 2010-12-29 10:47:43Z saulius 

The following automatic conversions were performed:

'_symmetry_cell_setting' value 'Monoclinic' changed to 'monoclinic'
according to /home/saulius/struct/CIF-dictionaries/cif_core.dic
dictionary named 'cif_core.dic' version 2.4.1 from 2010-06-29.

Automatic conversion script
Id: cif_fix_values 1715 2011-07-08 13:25:40Z adriana 
;
_cod_original_sg_symbol_H-M P21/C
_cod_database_code 2216650
_cod_database_fobs_code 2216650

loop_
_symmetry_equiv_pos_as_xyz
'x, y, z'
'-x, y+1/2, -z+1/2'
'-x, -y, -z'
'x, -y-1/2, z-1/2'

loop_
_atom_site_type_symbol
_atom_site_label
_atom_site_fract_x
_atom_site_fract_y
_atom_site_fract_z
_atom_site_U_iso_or_equiv
_atom_site_adp_type
_atom_site_calc_flag
_atom_site_refinement_flags
_atom_site_occupancy
O O1 0.09171(17) 1.0551(6) 0.6300(2) 0.0584(8) Uani d . 1
N N1 0.39977(19) 1.0978(6) 1.1139(2) 0.0447(7) Uani d . 1
H H1A 0.4421 1.0689 1.1754 0.054 Uiso calc R 1
H H1B 0.3695 1.2422 1.1106 0.054 Uiso calc R 1
C C1 0.0286(3) 1.2658(10) 0.6303(4) 0.0706(12) Uani d . 1
H H1C -0.0166 1.2530 0.5576 0.106 Uiso calc R 1
H H1D 0.0599 1.4307 0.6291 0.106 Uiso calc R 1
H H1E 0.0001 1.2556 0.7045 0.106 Uiso calc R 1
O O2 0.49656(15) 0.6850(5) 1.1236(2) 0.0471(7) Uani d . 1
H H2A 0.5230 0.5436 1.1234 0.071 Uiso calc R 1
N N2 0.42404(17) 0.6930(6) 1.0210(2) 0.0396(7) Uani d . 1
C C2 0.1603(2) 1.0373(7) 0.7280(3) 0.0420(8) Uani d . 1
C C3 0.1666(2) 1.1836(8) 0.8375(3) 0.0502(9) Uani d . 1
H H3A 0.1225 1.3079 0.8476 0.060 Uiso calc R 1
C C4 0.2388(2) 1.1439(8) 0.9315(3) 0.0490(9) Uani d . 1
H H4A 0.2429 1.2456 1.0039 0.059 Uiso calc R 1
C C5 0.3045(2) 0.9588(6) 0.9215(3) 0.0369(7) Uani d . 1
C C6 0.2972(2) 0.8165(8) 0.8104(3) 0.0487(9) Uani d . 1
H H6A 0.3419 0.6947 0.7994 0.058 Uiso calc R 1
C C7 0.2257(3) 0.8512(8) 0.7167(3) 0.0533(10) Uani d . 1
H H7A 0.2214 0.7482 0.6448 0.064 Uiso calc R 1
C C8 0.3808(2) 0.9153(7) 1.0217(3) 0.0370(7) Uani d . 1

loop_
_atom_site_aniso_label
_atom_site_aniso_U_11
_atom_site_aniso_U_22
_atom_site_aniso_U_33
_atom_site_aniso_U_12
_atom_site_aniso_U_13
_atom_site_aniso_U_23
O1 0.0535(15) 0.0737(19) 0.0432(13) 0.0074(14) -0.0094(11) 0.0004(13)
N1 0.0510(16) 0.0471(17) 0.0338(13) 0.0011(14) -0.0012(12) -0.0030(13)
C1 0.066(3) 0.075(3) 0.063(3) 0.008(2) -0.015(2) 0.010(2)
O2 0.0469(13) 0.0515(15) 0.0397(12) 0.0117(12) -0.0045(10) 0.0020(11)
N2 0.0407(14) 0.0426(16) 0.0325(13) 0.0038(13) -0.0046(11) 0.0042(12)
C2 0.0394(17) 0.049(2) 0.0364(16) -0.0018(15) 0.0018(13) 0.0046(15)
C3 0.051(2) 0.052(2) 0.0442(18) 0.0150(17) -0.0037(15) -0.0046(17)
C4 0.055(2) 0.054(2) 0.0353(17) 0.0099(18) -0.0031(15) -0.0088(16)
C5 0.0405(16) 0.0398(18) 0.0300(15) -0.0036(14) 0.0033(12) 0.0033(13)
C6 0.0469(19) 0.057(2) 0.0399(17) 0.0169(17) -0.0021(14) -0.0095(16)
C7 0.060(2) 0.061(2) 0.0377(17) 0.0098(19) 0.0030(16) -0.0087(17)
C8 0.0408(16) 0.0417(18) 0.0286(14) 0.0012(14) 0.0049(12) 0.0034(13)

loop_
_atom_type_symbol
_atom_type_description
_atom_type_scat_dispersion_real
_atom_type_scat_dispersion_imag
_atom_type_scat_source
C C 0.0033 0.0016 'International Tables Vol C Tables 4.2.6.8 and 6.1.1.4'
H H 0.0000 0.0000 'International Tables Vol C Tables 4.2.6.8 and 6.1.1.4'
N N 0.0061 0.0033 'International Tables Vol C Tables 4.2.6.8 and 6.1.1.4'
O O 0.0106 0.0060 'International Tables Vol C Tables 4.2.6.8 and 6.1.1.4'

loop_
_geom_angle_atom_site_label_1
_geom_angle_atom_site_label_2
_geom_angle_atom_site_label_3
_geom_angle
C2 O1 C1 118.1(3)
C8 N1 H1A 120.0
C8 N1 H1B 120.0
H1A N1 H1B 120.0
O1 C1 H1C 109.5
O1 C1 H1D 109.5
H1C C1 H1D 109.5
O1 C1 H1E 109.5
H1C C1 H1E 109.5
H1D C1 H1E 109.5
N2 O2 H2A 109.5
C8 N2 O2 109.9(3)
O1 C2 C7 116.1(3)
O1 C2 C3 125.0(3)
C7 C2 C3 118.8(3)
C4 C3 C2 119.7(3)
C4 C3 H3A 120.2
C2 C3 H3A 120.2
C5 C4 C3 122.1(3)
C5 C4 H4A 119.0
C3 C4 H4A 119.0
C4 C5 C6 117.1(3)
C4 C5 C8 122.1(3)
C6 C5 C8 120.8(3)
C7 C6 C5 121.6(3)
C7 C6 H6A 119.2
C5 C6 H6A 119.2
C6 C7 C2 120.6(3)
C6 C7 H7A 119.7
C2 C7 H7A 119.7
N2 C8 N1 123.1(3)
N2 C8 C5 117.3(3)
N1 C8 C5 119.5(3)

loop_
_geom_bond_atom_site_label_1
_geom_bond_atom_site_label_2
_geom_bond_distance
O1 C2 1.364(4)
O1 C1 1.426(5)
N1 C8 1.359(4)
N1 H1A 0.8600
N1 H1B 0.8600
C1 H1C 0.9600
C1 H1D 0.9600
C1 H1E 0.9600
O2 N2 1.432(3)
O2 H2A 0.8200
N2 C8 1.302(4)
C2 C7 1.377(5)
C2 C3 1.387(5)
C3 C4 1.384(5)
C3 H3A 0.9300
C4 C5 1.375(5)
C4 H4A 0.9300
C5 C6 1.390(5)
C5 C8 1.469(4)
C6 C7 1.370(5)
C6 H6A 0.9300
C7 H7A 0.9300

loop_
_geom_hbond_atom_site_label_D
_geom_hbond_atom_site_label_H
_geom_hbond_atom_site_label_A
_geom_hbond_site_symmetry_A
_geom_hbond_distance_DH
_geom_hbond_distance_HA
_geom_hbond_distance_DA
_geom_hbond_angle_DHA
N1 H1A O2 . 0.8600 2.2200 2.541(4) 102.00
N1 H1A O2 2_657 0.8600 2.3000 3.056(3) 146.00
O2 H2A N2 3_667 0.8200 2.2000 2.839(4) 135.00

loop_
_geom_torsion_atom_site_label_1
_geom_torsion_atom_site_label_2
_geom_torsion_atom_site_label_3
_geom_torsion_atom_site_label_4
_geom_torsion
C1 O1 C2 C7 -172.4(4)
C1 O1 C2 C3 10.1(5)
O1 C2 C3 C4 178.7(3)
C7 C2 C3 C4 1.2(6)
C2 C3 C4 C5 -1.3(6)
C3 C4 C5 C6 1.9(6)
C3 C4 C5 C8 -179.6(3)
C4 C5 C6 C7 -2.5(6)
C8 C5 C6 C7 178.9(3)
C5 C6 C7 C2 2.6(6)
O1 C2 C7 C6 -179.6(4)
C3 C2 C7 C6 -1.9(6)
O2 N2 C8 N1 -4.7(4)
O2 N2 C8 C5 179.3(2)
C4 C5 C8 N2 160.8(3)
C6 C5 C8 N2 -20.7(5)
C4 C5 C8 N1 -15.4(5)
C6 C5 C8 N1 163.1(3)

loop_
_cod_related_entry_id
_cod_related_entry_database
_cod_related_entry_code
1 ChemSpider 20179
